data_7237173
loop_
_publ_author_name
'Szimhardt, Norbert'
'Wurzenberger, Maximilian H. H.'
'Zeisel, Lukas'
'Gruhne, Michael S.'
'Lommel, Marcus'
'Stierstorfer, J\"org'

_publ_section_title
;
 Maximization of the energy capability level in transition metal complexes
 through application of 1-amino- and 2-amino-5H-tetrazole ligands
;
_journal_issue 33
_journal_name_full 'Journal of Materials Chemistry A'
_journal_page_first 16257
_journal_paper_doi 10.1039/C8TA06326E
_journal_volume 6
_journal_year 2018
_chemical_formula_moiety '	C6 H18 N30 Zn, 2(C H3 N5), 2(Cl O4)'
_chemical_formula_sum 'C8 H24 Cl2 N40 O8 Zn'
_chemical_formula_weight 944.94
_chemical_name_common 'hexakis(2-aminotetrazolyl) zinc(II) diperchlorate *2 2-aminotetrazole'
_chemical_name_systematic
;
hexakis(2-aminotetrazolyl) zinc(II) diperchlorate *2 2-aminotetrazole
;
_space_group_IT_number 2
_space_group_name_Hall '-P 1'
_space_group_name_H-M_alt 'P -1'
_symmetry_cell_setting triclinic
_symmetry_Int_Tables_number 2
_symmetry_space_group_name_Hall '-P 1'
_symmetry_space_group_name_H-M 'P -1'
_atom_sites_solution_hydrogens difmap
_audit_creation_date
;
'Tue Jan 17 07:57:06 2017'
;
_audit_creation_method SHELXL-2013
_audit_update_record
;
2018-04-04 deposited with the CCDC.
2018-08-03 downloaded from the CCDC.
;
_cell_angle_alpha 79.175(3)
_cell_angle_beta 86.100(2)
_cell_angle_gamma 86.315(2)
_cell_formula_units_Z 2
_cell_length_a 8.5016(2)
_cell_length_b 10.8035(3)
_cell_length_c 19.2662(6)
_cell_measurement_reflns_used 3700
_cell_measurement_temperature 173(2)
_cell_measurement_theta_max 31.4030
_cell_measurement_theta_min 4.4230
_cell_volume 1731.63(8)
_computing_cell_refinement
;
CrysAlisPro, Agilent Technologies,
Version 1.171.37.33 (release 27-03-2014 CrysAlis171 .NET)
(compiled Mar 27 2014,17:12:48)
;
_computing_data_collection
;
CrysAlisPro, Agilent Technologies,
Version 1.171.37.33 (release 27-03-2014 CrysAlis171 .NET)
(compiled Mar 27 2014,17:12:48)
;
_computing_data_reduction
;
CrysAlisPro, Agilent Technologies,
Version 1.171.37.33 (release 27-03-2014 CrysAlis171 .NET)
(compiled Mar 27 2014,17:12:48)
;
_computing_structure_refinement 'SHELXL-2013 (Sheldrick, 2013)'
_diffrn_ambient_temperature 173(2)
_diffrn_detector 'CCD plate'
_diffrn_detector_area_resol_mean 15.9809
_diffrn_detector_type Sapphire3
_diffrn_measured_fraction_theta_full 0.995
_diffrn_measured_fraction_theta_max 0.995
_diffrn_measurement_details
;
#__ type_ start__ end____ width___ exp.time_
  1 omega  -99.00  -17.10   0.7000   37.0000
omega____ theta____ kappa____ phi______ frames
    -      -28.6994  -57.0000  -30.0000 117

#__ type_ start__ end____ width___ exp.time_
  2 omega   -6.00   41.60   0.7000   37.0000
omega____ theta____ kappa____ phi______ frames
    -      -28.6994   57.0000  120.0000 68

#__ type_ start__ end____ width___ exp.time_
  3 omega   -2.00   85.50   0.7000   37.0000
omega____ theta____ kappa____ phi______ frames
    -       29.7932   77.0000 -150.0000 125

#__ type_ start__ end____ width___ exp.time_
  4 omega   31.00   75.80   0.7000   37.0000
omega____ theta____ kappa____ phi______ frames
    -       29.7932   57.0000 -150.0000 64

#__ type_ start__ end____ width___ exp.time_
  5 omega  -22.00   74.60   0.7000   37.0000
omega____ theta____ kappa____ phi______ frames
    -       29.7932  -99.0000  -60.0000 138

#__ type_ start__ end____ width___ exp.time_
  6 omega    3.00   95.40   0.7000   37.0000
omega____ theta____ kappa____ phi______ frames
    -       29.7932   38.0000   90.0000 132

#__ type_ start__ end____ width___ exp.time_
  7 omega   27.00   69.00   0.7000   37.0000
omega____ theta____ kappa____ phi______ frames
    -       29.7932  -99.0000   90.0000 60

;
_diffrn_measurement_device 'four-circle diffractometer'
_diffrn_measurement_device_type 'Xcalibur, Sapphire3'
_diffrn_measurement_method '\w scans'
_diffrn_orient_matrix_UB_11 0.0122211000
_diffrn_orient_matrix_UB_12 0.0389470000
_diffrn_orient_matrix_UB_13 0.0247580000
_diffrn_orient_matrix_UB_21 -0.0036427000
_diffrn_orient_matrix_UB_22 0.0539959000
_diffrn_orient_matrix_UB_23 -0.0273351000
_diffrn_orient_matrix_UB_31 -0.0827641000
_diffrn_orient_matrix_UB_32 0.0069334000
_diffrn_orient_matrix_UB_33 0.0070272000
_diffrn_radiation_monochromator graphite
_diffrn_radiation_probe x-ray
_diffrn_radiation_type MoK\a
_diffrn_radiation_wavelength 0.71073
_diffrn_reflns_av_R_equivalents 0.0329
_diffrn_reflns_av_sigmaI/netI 0.0748
_diffrn_reflns_av_unetI/netI 0.0528
_diffrn_reflns_Laue_measured_fraction_full 0.995
_diffrn_reflns_Laue_measured_fraction_max 0.995
_diffrn_reflns_limit_h_max 10
_diffrn_reflns_limit_h_min -10
_diffrn_reflns_limit_k_max 13
_diffrn_reflns_limit_k_min -13
_diffrn_reflns_limit_l_max 22
_diffrn_reflns_limit_l_min -23
_diffrn_reflns_number 14327
_diffrn_reflns_point_group_measured_fraction_full 0.995
_diffrn_reflns_point_group_measured_fraction_max 0.995
_diffrn_reflns_theta_full 25.242
_diffrn_reflns_theta_max 25.999
_diffrn_reflns_theta_min 4.315
_diffrn_source 'Enhance (Mo) X-ray Source'
_exptl_absorpt_coefficient_mu 0.966
_exptl_absorpt_correction_T_max 1.00000
_exptl_absorpt_correction_T_min 0.94744
_exptl_absorpt_correction_type multi-scan
_exptl_absorpt_process_details
;
CrysAlisPro, Agilent Technologies,
Version 1.171.37.33 (release 27-03-2014 CrysAlis171 .NET)
(compiled Mar 27 2014,17:12:48)
Empirical absorption correction using spherical harmonics,
 implemented in SCALE3 ABSPACK scaling algorithm.
;
_exptl_crystal_colour 'clear colourless'
_exptl_crystal_density_diffrn 1.812
_exptl_crystal_description plate
_exptl_crystal_F_000 960
_exptl_crystal_size_max 0.270
_exptl_crystal_size_mid 0.170
_exptl_crystal_size_min 0.070
_refine_diff_density_max 0.394
_refine_diff_density_min -0.403
_refine_diff_density_rms 0.069
_refine_ls_extinction_method none
_refine_ls_goodness_of_fit_ref 1.028
_refine_ls_hydrogen_treatment refall
_refine_ls_matrix_type full
_refine_ls_number_parameters 628
_refine_ls_number_reflns 6784
_refine_ls_number_restraints 0
_refine_ls_restrained_S_all 1.028
_refine_ls_R_factor_all 0.0550
_refine_ls_R_factor_gt 0.0369
_refine_ls_shift/su_max 0.001
_refine_ls_shift/su_mean 0.000
_refine_ls_structure_factor_coef Fsqd
_refine_ls_weighting_details 'w=1/[\s^2^(Fo^2^)+(0.0374P)^2^] where P=(Fo^2^+2Fc^2^)/3'
_refine_ls_weighting_scheme calc
_refine_ls_wR_factor_gt 0.0789
_refine_ls_wR_factor_ref 0.0874
_reflns_Friedel_coverage 0.000
_reflns_number_gt 5317
_reflns_number_total 6784
_reflns_threshold_expression 'I > 2\s(I)'
_cod_data_source_file c8ta06326e2.cif
_cod_data_source_block mx021
_cod_database_code 7237173
_shelx_space_group_comment
;
The symmetry employed for this shelxl refinement is uniquely defined
by the following loop, which should always be used as a source of
symmetry information in preference to the above space-group names.
They are only intended as comments.
;
_shelx_estimated_absorpt_t_min 0.780
_shelx_estimated_absorpt_t_max 0.935
_shelxl_version_number 2013-4

loop_
_space_group_symop_operation_xyz
'x, y, z'
'-x, -y, -z'

loop_
_atom_site_label
_atom_site_type_symbol
_atom_site_fract_x
_atom_site_fract_y
_atom_site_fract_z
_atom_site_U_iso_or_equiv
_atom_site_adp_type
_atom_site_occupancy
_atom_site_site_symmetry_order
_atom_site_calc_flag
Zn1 Zn 0.22840(3) 0.49834(3) 0.25448(2) 0.01600(9) Uani 1 1 d
N1 N 0.4690(2) 0.8443(2) 0.17667(11) 0.0217(5) Uani 1 1 d
N2 N 0.4484(2) 0.7924(2) 0.12124(11) 0.0179(5) Uani 1 1 d
N3 N 0.3845(2) 0.6834(2) 0.13534(11) 0.0211(5) Uani 1 1 d
N4 N 0.3602(2) 0.6596(2) 0.20592(11) 0.0187(5) Uani 1 1 d
N5 N 0.4781(3) 0.8563(3) 0.05295(12) 0.0248(5) Uani 1 1 d
N6 N 0.3643(2) 0.3349(2) 0.06527(11) 0.0204(5) Uani 1 1 d
N7 N 0.3892(2) 0.2469(2) 0.12217(11) 0.0170(5) Uani 1 1 d
N8 N 0.3574(2) 0.2839(2) 0.18269(11) 0.0186(5) Uani 1 1 d
N9 N 0.3075(2) 0.4042(2) 0.16542(10) 0.0168(5) Uani 1 1 d
N10 N 0.4500(3) 0.1264(2) 0.11620(13) 0.0230(5) Uani 1 1 d
N11 N -0.0474(2) 0.1625(2) 0.30037(11) 0.0223(5) Uani 1 1 d
N12 N -0.0246(2) 0.1862(2) 0.36334(11) 0.0186(5) Uani 1 1 d
N13 N 0.0570(2) 0.2845(2) 0.36421(11) 0.0197(5) Uani 1 1 d
N14 N 0.0925(2) 0.3299(2) 0.29590(10) 0.0176(5) Uani 1 1 d
N15 N -0.0810(3) 0.1078(2) 0.42484(13) 0.0254(5) Uani 1 1 d
N16 N 0.6872(2) 0.3641(2) 0.32396(11) 0.0231(5) Uani 1 1 d
N17 N 0.5958(2) 0.3589(2) 0.38289(11) 0.0185(5) Uani 1 1 d
N18 N 0.4470(2) 0.3896(2) 0.37431(11) 0.0184(5) Uani 1 1 d
N19 N 0.4367(2) 0.4178(2) 0.30442(10) 0.0179(5) Uani 1 1 d
N20 N 0.6565(3) 0.3145(3) 0.44816(13) 0.0268(6) Uani 1 1 d
N21 N 0.1030(2) 0.6183(2) 0.45697(11) 0.0197(5) Uani 1 1 d
N22 N 0.0846(2) 0.7212(2) 0.40758(10) 0.0176(5) Uani 1 1 d
N23 N 0.1127(2) 0.7028(2) 0.34227(11) 0.0192(5) Uani 1 1 d
N24 N 0.1523(2) 0.5807(2) 0.34856(10) 0.0174(5) Uani 1 1 d
N25 N 0.0379(3) 0.8368(2) 0.42589(13) 0.0259(6) Uani 1 1 d
N26 N -0.2153(2) 0.6549(2) 0.17376(11) 0.0245(5) Uani 1 1 d
N27 N -0.1125(2) 0.6578(2) 0.11872(11) 0.0187(5) Uani 1 1 d
N28 N 0.0311(2) 0.6189(2) 0.13345(11) 0.0205(5) Uani 1 1 d
N29 N 0.0254(2) 0.5861(2) 0.20380(10) 0.0182(5) Uani 1 1 d
N30 N -0.1555(4) 0.7063(3) 0.05031(13) 0.0288(6) Uani 1 1 d
C1 C 0.4141(3) 0.7574(3) 0.22890(14) 0.0199(6) Uani 1 1 d
C2 C 0.3121(3) 0.4326(3) 0.09410(14) 0.0196(6) Uani 1 1 d
C3 C 0.0263(3) 0.2555(3) 0.25900(14) 0.0213(6) Uani 1 1 d
C4 C 0.5830(3) 0.4024(3) 0.27547(14) 0.0218(6) Uani 1 1 d
C5 C 0.1452(3) 0.5321(3) 0.41844(14) 0.0200(6) Uani 1 1 d
C6 C -0.1234(3) 0.6087(3) 0.22591(15) 0.0228(6) Uani 1 1 d
N31 N 0.5388(3) 0.0859(2) 0.37515(12) 0.0332(6) Uani 1 1 d
N32 N 0.5144(2) 0.0432(2) 0.31709(11) 0.0223(5) Uani 1 1 d
N33 N 0.3749(3) 0.0002(2) 0.31505(13) 0.0319(6) Uani 1 1 d
N34 N 0.3005(3) 0.0130(2) 0.37647(14) 0.0356(6) Uani 1 1 d
N35 N 0.6225(3) 0.0481(3) 0.25927(13) 0.0260(6) Uani 1 1 d
C8 C 0.4009(4) 0.0658(3) 0.41030(18) 0.0398(8) Uani 1 1 d
N36 N 0.8940(3) 0.9385(2) 0.17324(12) 0.0325(6) Uani 1 1 d
N37 N 0.9052(2) 0.9875(2) 0.10558(12) 0.0235(5) Uani 1 1 d
N38 N 1.0466(3) 1.0239(3) 0.08155(13) 0.0356(6) Uani 1 1 d
N39 N 1.1359(3) 0.9965(3) 0.13674(13) 0.0401(7) Uani 1 1 d
N40 N 0.7775(3) 1.0002(3) 0.06279(14) 0.0276(6) Uani 1 1 d
C7 C 1.0404(4) 0.9460(3) 0.19114(17) 0.0369(8) Uani 1 1 d
Cl1 Cl 0.34026(8) 0.29422(7) 0.59661(3) 0.02616(16) Uani 1 1 d
O1 O 0.5038(2) 0.3116(3) 0.60053(12) 0.0631(8) Uani 1 1 d
O2 O 0.2496(3) 0.4104(2) 0.59684(13) 0.0532(6) Uani 1 1 d
O3 O 0.2845(3) 0.2050(2) 0.65533(13) 0.0599(7) Uani 1 1 d
O4 O 0.3172(3) 0.2525(3) 0.53261(13) 0.0637(8) Uani 1 1 d
Cl2 Cl 0.80220(7) 0.33602(6) 0.08634(3) 0.02244(15) Uani 1 1 d
O5 O 0.7692(2) 0.2371(2) 0.14533(10) 0.0367(5) Uani 1 1 d
O6 O 0.7751(2) 0.2941(2) 0.02200(10) 0.0363(5) Uani 1 1 d
O7 O 0.9635(2) 0.3675(2) 0.08540(12) 0.0447(6) Uani 1 1 d
O8 O 0.7003(3) 0.4443(2) 0.09324(12) 0.0452(6) Uani 1 1 d
H2 H 0.281(3) 0.511(3) 0.0682(13) 0.018(7) Uiso 1 1 d
H4 H 0.608(3) 0.410(3) 0.2291(14) 0.024(7) Uiso 1 1 d
H1 H 0.409(3) 0.769(2) 0.2753(14) 0.020(7) Uiso 1 1 d
H3 H 0.030(3) 0.265(2) 0.2110(14) 0.016(7) Uiso 1 1 d
H10B H 0.510(4) 0.096(3) 0.1535(16) 0.039(9) Uiso 1 1 d
H10A H 0.370(4) 0.079(3) 0.1229(16) 0.042(10) Uiso 1 1 d
H6 H -0.157(3) 0.598(3) 0.2669(15) 0.028(8) Uiso 1 1 d
H8 H 0.380(3) 0.089(3) 0.4516(16) 0.034(8) Uiso 1 1 d
H20A H 0.584(4) 0.308(3) 0.4767(17) 0.038(10) Uiso 1 1 d
H20B H 0.716(4) 0.367(3) 0.4528(15) 0.031(9) Uiso 1 1 d
H7 H 1.077(3) 0.921(3) 0.2356(16) 0.039(9) Uiso 1 1 d
H35A H 0.657(3) -0.023(3) 0.2569(15) 0.029(9) Uiso 1 1 d
H25A H 0.103(3) 0.887(3) 0.4071(15) 0.029(9) Uiso 1 1 d
H30B H -0.219(4) 0.661(3) 0.0427(16) 0.040(10) Uiso 1 1 d
H5A H 0.481(3) 0.805(3) 0.0275(15) 0.027(9) Uiso 1 1 d
H25B H -0.054(4) 0.855(3) 0.4116(15) 0.033(9) Uiso 1 1 d
H5B H 0.573(3) 0.885(3) 0.0532(14) 0.029(8) Uiso 1 1 d
H40A H 0.740(4) 1.070(3) 0.0619(18) 0.044(11) Uiso 1 1 d
H40B H 0.816(4) 0.992(3) 0.0187(19) 0.053(11) Uiso 1 1 d
H30A H -0.073(4) 0.702(4) 0.0232(19) 0.057(12) Uiso 1 1 d
H35B H 0.694(4) 0.094(4) 0.2647(18) 0.057(11) Uiso 1 1 d
H15B H -0.040(3) 0.135(3) 0.4597(17) 0.037(9) Uiso 1 1 d
H5 H 0.171(3) 0.451(3) 0.4365(14) 0.028(8) Uiso 1 1 d
H15A H -0.176(4) 0.126(4) 0.4280(18) 0.053(12) Uiso 1 1 d

loop_
_atom_site_aniso_label
_atom_site_aniso_U_11
_atom_site_aniso_U_22
_atom_site_aniso_U_33
_atom_site_aniso_U_23
_atom_site_aniso_U_13
_atom_site_aniso_U_12
Zn1 0.01824(16) 0.01622(17) 0.01366(16) -0.00306(12) -0.00161(11) -0.00012(12)
N1 0.0246(12) 0.0212(13) 0.0210(12) -0.0081(10) -0.0001(9) -0.0033(10)
N2 0.0163(10) 0.0182(12) 0.0183(11) -0.0009(9) 0.0004(8) -0.0027(9)
N3 0.0237(11) 0.0213(13) 0.0186(12) -0.0032(9) 0.0001(9) -0.0058(10)
N4 0.0216(11) 0.0180(12) 0.0164(11) -0.0025(9) -0.0012(9) -0.0028(9)
N5 0.0300(14) 0.0288(15) 0.0146(12) -0.0003(11) 0.0027(10) -0.0079(11)
N6 0.0253(12) 0.0208(13) 0.0147(11) -0.0016(9) -0.0031(9) -0.0013(10)
N7 0.0158(10) 0.0184(12) 0.0179(11) -0.0068(9) 0.0017(8) -0.0010(9)
N8 0.0213(11) 0.0180(12) 0.0173(11) -0.0063(9) 0.0001(9) 0.0000(9)
N9 0.0182(11) 0.0150(12) 0.0177(11) -0.0049(9) -0.0003(8) 0.0005(9)
N10 0.0241(13) 0.0163(13) 0.0293(14) -0.0084(10) 0.0004(11) 0.0028(10)
N11 0.0220(11) 0.0247(13) 0.0225(12) -0.0111(10) 0.0033(9) -0.0043(10)
N12 0.0204(11) 0.0170(12) 0.0178(11) -0.0037(9) 0.0031(9) 0.0000(9)
N13 0.0201(11) 0.0190(13) 0.0197(12) -0.0030(9) -0.0013(9) -0.0012(9)
N14 0.0181(11) 0.0178(12) 0.0161(11) -0.0015(9) -0.0007(8) 0.0007(9)
N15 0.0276(14) 0.0220(14) 0.0230(14) 0.0031(10) 0.0053(11) -0.0011(11)
N16 0.0184(11) 0.0320(14) 0.0192(12) -0.0070(10) 0.0011(9) 0.0001(10)
N17 0.0184(11) 0.0186(12) 0.0189(12) -0.0039(9) -0.0040(9) 0.0010(9)
N18 0.0174(11) 0.0210(13) 0.0166(11) -0.0028(9) -0.0031(8) 0.0016(9)
N19 0.0186(11) 0.0175(12) 0.0173(11) -0.0023(9) -0.0007(9) -0.0011(9)
N20 0.0256(14) 0.0374(17) 0.0171(13) -0.0033(11) -0.0068(11) 0.0010(12)
N21 0.0263(12) 0.0195(13) 0.0134(11) -0.0024(9) -0.0016(9) -0.0027(10)
N22 0.0212(11) 0.0188(12) 0.0135(11) -0.0058(9) 0.0024(8) -0.0019(9)
N23 0.0211(11) 0.0205(13) 0.0156(11) -0.0030(9) 0.0016(8) -0.0009(9)
N24 0.0198(11) 0.0180(12) 0.0148(11) -0.0045(9) -0.0018(8) 0.0005(9)
N25 0.0311(15) 0.0173(14) 0.0301(14) -0.0094(11) 0.0063(12) -0.0016(12)
N26 0.0181(11) 0.0353(15) 0.0219(12) -0.0105(11) -0.0005(9) 0.0006(10)
N27 0.0202(11) 0.0168(12) 0.0200(12) -0.0048(9) -0.0068(9) 0.0010(9)
N28 0.0197(11) 0.0236(13) 0.0176(12) -0.0022(9) -0.0034(9) 0.0024(9)
N29 0.0193(11) 0.0196(13) 0.0156(11) -0.0033(9) -0.0012(8) 0.0008(9)
N30 0.0346(15) 0.0335(16) 0.0187(13) -0.0049(11) -0.0118(12) 0.0076(13)
C1 0.0235(14) 0.0210(15) 0.0166(14) -0.0066(11) 0.0005(11) -0.0036(11)
C2 0.0228(14) 0.0188(15) 0.0177(14) -0.0041(11) -0.0047(10) 0.0018(11)
C3 0.0200(13) 0.0276(16) 0.0175(14) -0.0063(12) -0.0013(11) -0.0033(12)
C4 0.0220(14) 0.0270(16) 0.0166(14) -0.0051(12) 0.0027(11) -0.0042(12)
C5 0.0220(14) 0.0207(16) 0.0170(14) -0.0026(12) -0.0019(10) -0.0004(12)
C6 0.0234(14) 0.0259(16) 0.0194(15) -0.0057(12) 0.0029(12) -0.0033(12)
N31 0.0381(14) 0.0374(16) 0.0284(14) -0.0158(12) 0.0037(11) -0.0111(12)
N32 0.0214(11) 0.0192(13) 0.0262(13) -0.0040(10) 0.0011(9) -0.0036(10)
N33 0.0224(12) 0.0379(16) 0.0378(15) -0.0125(12) 0.0029(10) -0.0073(11)
N34 0.0294(13) 0.0345(16) 0.0435(16) -0.0126(13) 0.0118(12) -0.0052(12)
N35 0.0241(13) 0.0264(16) 0.0274(14) -0.0060(11) 0.0075(10) -0.0066(12)
C8 0.047(2) 0.041(2) 0.0349(19) -0.0193(16) 0.0135(16) -0.0074(16)
N36 0.0347(14) 0.0324(16) 0.0265(14) 0.0019(11) 0.0056(11) -0.0012(12)
N37 0.0209(11) 0.0221(13) 0.0272(13) -0.0053(10) 0.0032(10) -0.0023(10)
N38 0.0252(13) 0.0516(18) 0.0301(14) -0.0059(12) 0.0039(11) -0.0128(12)
N39 0.0297(14) 0.059(2) 0.0332(15) -0.0100(14) -0.0032(11) -0.0038(13)
N40 0.0240(13) 0.0258(16) 0.0344(16) -0.0090(12) -0.0030(11) -0.0009(11)
C7 0.0428(19) 0.040(2) 0.0277(18) -0.0066(15) -0.0052(15) 0.0067(15)
Cl1 0.0282(4) 0.0290(4) 0.0210(3) -0.0041(3) 0.0001(3) -0.0019(3)
O1 0.0286(12) 0.113(3) 0.0472(15) -0.0092(15) -0.0025(11) -0.0128(14)
O2 0.0644(16) 0.0288(14) 0.0611(17) -0.0025(12) 0.0073(12) 0.0082(12)
O3 0.0566(15) 0.0503(17) 0.0538(16) 0.0266(13) 0.0186(12) 0.0107(12)
O4 0.0680(17) 0.087(2) 0.0498(16) -0.0448(15) -0.0038(13) -0.0079(15)
Cl2 0.0261(3) 0.0230(4) 0.0191(3) -0.0046(3) 0.0001(3) -0.0074(3)
O5 0.0501(13) 0.0376(14) 0.0206(11) 0.0045(9) -0.0019(9) -0.0174(11)
O6 0.0588(14) 0.0324(13) 0.0201(11) -0.0086(9) -0.0059(9) -0.0055(11)
O7 0.0277(11) 0.0565(16) 0.0518(14) -0.0105(12) 0.0025(10) -0.0195(11)
O8 0.0490(13) 0.0337(14) 0.0555(15) -0.0186(11) -0.0018(11) 0.0063(11)

loop_
_atom_type_symbol
_atom_type_description
_atom_type_scat_dispersion_real
_atom_type_scat_dispersion_imag
_atom_type_scat_source
C C 0.0033 0.0016 'International Tables Vol C Tables 4.2.6.8 and 6.1.1.4'
Cl Cl 0.1484 0.1585 'International Tables Vol C Tables 4.2.6.8 and 6.1.1.4'
N N 0.0061 0.0033 'International Tables Vol C Tables 4.2.6.8 and 6.1.1.4'
O O 0.0106 0.0060 'International Tables Vol C Tables 4.2.6.8 and 6.1.1.4'
Zn Zn 0.2839 1.4301 'International Tables Vol C Tables 4.2.6.8 and 6.1.1.4'
H H 0.0000 0.0000 'International Tables Vol C Tables 4.2.6.8 and 6.1.1.4'

loop_
_geom_angle_atom_site_label_1
_geom_angle_atom_site_label_2
_geom_angle_atom_site_label_3
_geom_angle
N29 Zn1 N19 177.55(7)
N29 Zn1 N4 89.30(8)
N19 Zn1 N4 88.34(8)
N29 Zn1 N9 93.17(8)
N19 Zn1 N9 87.49(8)
N4 Zn1 N9 89.59(7)
N29 Zn1 N24 89.49(8)
N19 Zn1 N24 89.97(8)
N4 Zn1 N24 93.15(8)
N9 Zn1 N24 176.20(8)
N29 Zn1 N14 89.03(8)
N19 Zn1 N14 93.37(8)
N4 Zn1 N14 175.56(7)
N9 Zn1 N14 86.40(7)
N24 Zn1 N14 90.94(7)
N2 N1 C1 101.04(19)
N3 N2 N1 115.5(2)
N3 N2 N5 122.6(2)
N1 N2 N5 121.5(2)
N2 N3 N4 104.61(19)
C1 N4 N3 106.2(2)
C1 N4 Zn1 134.71(17)
N3 N4 Zn1 118.61(14)
N2 N5 H5A 107(2)
N2 N5 H5B 104.5(18)
H5A N5 H5B 110(3)
C2 N6 N7 101.7(2)
N8 N7 N6 114.9(2)
N8 N7 N10 123.7(2)
N6 N7 N10 121.3(2)
N7 N8 N9 104.8(2)
N8 N9 C2 106.8(2)
N8 N9 Zn1 115.82(15)
C2 N9 Zn1 137.27(18)
N7 N10 H10B 109(2)
N7 N10 H10A 106(2)
H10B N10 H10A 104(3)
N12 N11 C3 101.10(19)
N13 N12 N11 115.86(19)
N13 N12 N15 123.0(2)
N11 N12 N15 121.1(2)
N12 N13 N14 104.17(18)
N13 N14 C3 106.5(2)
N13 N14 Zn1 125.63(15)
C3 N14 Zn1 127.90(17)
N12 N15 H15B 105(2)
N12 N15 H15A 105(3)
H15B N15 H15A 106(3)
C4 N16 N17 101.0(2)
N18 N17 N16 115.7(2)
N18 N17 N20 123.5(2)
N16 N17 N20 120.7(2)
N17 N18 N19 104.43(18)
N18 N19 C4 106.8(2)
N18 N19 Zn1 123.60(15)
C4 N19 Zn1 128.99(18)
N17 N20 H20A 107(2)
N17 N20 H20B 104(2)
H20A N20 H20B 113(3)
C5 N21 N22 101.7(2)
N23 N22 N21 114.7(2)
N23 N22 N25 124.4(2)
N21 N22 N25 120.9(2)
N22 N23 N24 104.8(2)
N23 N24 C5 106.7(2)
N23 N24 Zn1 120.65(15)
C5 N24 Zn1 132.48(18)
N22 N25 H25A 107(2)
N22 N25 H25B 106(2)
H25A N25 H25B 114(3)
C6 N26 N27 100.4(2)
N28 N27 N26 115.7(2)
N28 N27 N30 122.7(2)
N26 N27 N30 121.4(2)
N27 N28 N29 104.50(19)
C6 N29 N28 106.3(2)
C6 N29 Zn1 133.99(18)
N28 N29 Zn1 119.39(15)
N27 N30 H30B 105(2)
N27 N30 H30A 107(3)
H30B N30 H30A 111(3)
N1 C1 N4 112.6(2)
N1 C1 H1 121.2(16)
N4 C1 H1 126.0(16)
N6 C2 N9 111.8(2)
N6 C2 H2 124.0(16)
N9 C2 H2 124.2(16)
N11 C3 N14 112.4(2)
N11 C3 H3 121.9(15)
N14 C3 H3 125.7(15)
N16 C4 N19 112.1(2)
N16 C4 H4 122.7(17)
N19 C4 H4 125.0(17)
N21 C5 N24 112.1(3)
N21 C5 H5 124.2(18)
N24 C5 H5 123.7(18)
N26 C6 N29 113.1(2)
N26 C6 H6 121(2)
N29 C6 H6 125(2)
N32 N31 C8 100.2(2)
N33 N32 N31 115.3(2)
N33 N32 N35 120.3(2)
N31 N32 N35 124.3(2)
N32 N33 N34 105.0(2)
C8 N34 N33 105.8(2)
N32 N35 H35A 109(2)
N32 N35 H35B 108(2)
H35A N35 H35B 112(3)
N31 C8 N34 113.7(3)
N31 C8 H8 121.2(18)
N34 C8 H8 125.0(18)
N37 N36 C7 101.3(2)
N36 N37 N38 114.6(2)
N36 N37 N40 122.6(2)
N38 N37 N40 122.8(2)
N37 N38 N39 105.5(2)
N38 N39 C7 105.6(2)
N37 N40 H40A 106(2)
N37 N40 H40B 108(2)
H40A N40 H40B 110(3)
N36 C7 N39 113.0(3)
N36 C7 H7 125.9(19)
N39 C7 H7 121.1(19)
O3 Cl1 O4 110.07(17)
O3 Cl1 O1 110.76(16)
O4 Cl1 O1 109.06(15)
O3 Cl1 O2 107.90(14)
O4 Cl1 O2 108.37(17)
O1 Cl1 O2 110.65(16)
O8 Cl2 O7 109.68(14)
O8 Cl2 O5 108.93(13)
O7 Cl2 O5 109.54(13)
O8 Cl2 O6 109.93(14)
O7 Cl2 O6 109.50(13)
O5 Cl2 O6 109.26(12)

loop_
_geom_bond_atom_site_label_1
_geom_bond_atom_site_label_2
_geom_bond_distance
Zn1 N29 2.122(2)
Zn1 N19 2.130(2)
Zn1 N4 2.159(2)
Zn1 N9 2.200(2)
Zn1 N24 2.206(2)
Zn1 N14 2.209(2)
N1 N2 1.322(3)
N1 C1 1.323(3)
N2 N3 1.304(3)
N2 N5 1.381(3)
N3 N4 1.340(3)
N4 C1 1.337(3)
N5 H5A 0.80(3)
N5 H5B 0.89(3)
N6 C2 1.321(3)
N6 N7 1.329(3)
N7 N8 1.308(3)
N7 N10 1.392(3)
N8 N9 1.329(3)
N9 C2 1.349(3)
N10 H10B 0.91(3)
N10 H10A 0.86(3)
N11 N12 1.315(3)
N11 C3 1.322(3)
N12 N13 1.309(3)
N12 N15 1.396(3)
N13 N14 1.336(3)
N14 C3 1.340(3)
N15 H15B 0.88(3)
N15 H15A 0.82(4)
N16 C4 1.323(3)
N16 N17 1.326(3)
N17 N18 1.301(3)
N17 N20 1.381(3)
N18 N19 1.331(3)
N19 C4 1.342(3)
N20 H20A 0.80(3)
N20 H20B 0.80(3)
N21 C5 1.314(3)
N21 N22 1.329(3)
N22 N23 1.314(3)
N22 N25 1.388(3)
N23 N24 1.325(3)
N24 C5 1.349(3)
N25 H25A 0.82(3)
N25 H25B 0.84(3)
N26 C6 1.318(4)
N26 N27 1.325(3)
N27 N28 1.297(3)
N27 N30 1.388(3)
N28 N29 1.333(3)
N29 C6 1.329(3)
N30 H30B 0.79(3)
N30 H30A 0.85(4)
C1 H1 0.92(3)
C2 H2 0.93(3)
C3 H3 0.91(2)
C4 H4 0.89(3)
C5 H5 0.90(3)
C6 H6 0.81(3)
N31 N32 1.321(3)
N31 C8 1.323(4)
N32 N33 1.308(3)
N32 N35 1.390(3)
N33 N34 1.329(3)
N34 C8 1.325(4)
N35 H35A 0.81(3)
N35 H35B 0.84(3)
C8 H8 0.88(3)
N36 N37 1.311(3)
N36 C7 1.325(4)
N37 N38 1.316(3)
N37 N40 1.392(3)
N38 N39 1.325(3)
N39 C7 1.335(4)
N40 H40A 0.80(4)
N40 H40B 0.91(4)
C7 H7 0.92(3)
Cl1 O3 1.418(2)
Cl1 O4 1.419(2)
Cl1 O1 1.424(2)
Cl1 O2 1.431(3)
Cl2 O8 1.432(2)
Cl2 O7 1.4323(19)
Cl2 O5 1.432(2)
Cl2 O6 1.4348(18)

loop_
_geom_hbond_atom_site_label_D
_geom_hbond_atom_site_label_H
_geom_hbond_atom_site_label_A
_geom_hbond_distance_DH
_geom_hbond_distance_HA
_geom_hbond_distance_DA
_geom_hbond_angle_DHA
_geom_hbond_site_symmetry_A
N10 H10B N35 0.91(3) 2.27(3) 3.159(4) 167(3) .
N10 H10A N39 0.86(3) 2.21(3) 3.064(3) 168(3) 1_445
N20 H20A O1 0.80(3) 2.44(3) 3.124(3) 144(3) .
N20 H20A O4 0.80(3) 2.50(3) 3.258(4) 159(3) .
N20 H20A Cl1 0.80(3) 2.98(3) 3.775(3) 172(3) .
N20 H20B N21 0.80(3) 2.43(3) 3.041(3) 133(3) 2_666
N20 H20B O2 0.80(3) 2.44(3) 3.077(4) 136(3) 2_666
N35 H35A O3 0.81(3) 2.39(3) 3.003(4) 133(3) 2_656
N35 H35A N36 0.81(3) 2.56(3) 3.057(3) 121(2) 1_545
N25 H25A N34 0.82(3) 2.21(3) 3.015(4) 169(3) 1_565
N30 H30B N6 0.79(3) 2.48(3) 3.053(3) 130(3) 2_565
N30 H30B O8 0.79(3) 2.48(3) 3.102(4) 137(3) 1_455
N25 H25B O3 0.84(3) 2.60(3) 3.343(4) 148(3) 2_566
N25 H25B O4 0.84(3) 2.65(3) 3.232(4) 127(3) 2_566
N5 H5B N40 0.89(3) 2.24(3) 3.101(3) 165(3) .
N40 H40A O6 0.80(4) 2.43(4) 3.123(4) 146(3) 1_565
N40 H40A O5 0.80(4) 2.67(3) 3.252(4) 132(3) 1_565
N40 H40A N10 0.80(4) 2.69(3) 3.213(4) 125(3) 1_565
N40 H40B N38 0.91(4) 2.22(4) 3.113(4) 169(3) 2_775
N30 H30A O7 0.85(4) 2.46(4) 3.189(3) 144(3) 2_665
N30 H30A O6 0.85(4) 2.62(4) 3.434(4) 160(3) 2_665
N35 H35B N11 0.84(3) 2.54(3) 3.339(3) 161(3) 1_655
N15 H15B N25 0.88(3) 2.28(3) 3.095(4) 153(2) 2_566
N15 H15A N20 0.82(4) 2.49(4) 3.125(4) 136(3) 1_455

loop_
_geom_torsion_atom_site_label_1
_geom_torsion_atom_site_label_2
_geom_torsion_atom_site_label_3
_geom_torsion_atom_site_label_4
_geom_torsion
C1 N1 N2 N3 0.9(3)
C1 N1 N2 N5 174.5(2)
N1 N2 N3 N4 -0.1(3)
N5 N2 N3 N4 -173.7(2)
N2 N3 N4 C1 -0.7(3)
N2 N3 N4 Zn1 172.43(16)
C2 N6 N7 N8 -0.5(3)
C2 N6 N7 N10 -178.3(2)
N6 N7 N8 N9 0.2(2)
N10 N7 N8 N9 178.0(2)
N7 N8 N9 C2 0.2(2)
N7 N8 N9 Zn1 176.57(13)
C3 N11 N12 N13 -0.4(3)
C3 N11 N12 N15 -178.6(2)
N11 N12 N13 N14 -0.4(3)
N15 N12 N13 N14 177.8(2)
N12 N13 N14 C3 1.0(3)
N12 N13 N14 Zn1 179.45(16)
C4 N16 N17 N18 0.4(3)
C4 N16 N17 N20 175.9(2)
N16 N17 N18 N19 -0.1(3)
N20 N17 N18 N19 -175.5(2)
N17 N18 N19 C4 -0.3(3)
N17 N18 N19 Zn1 -171.98(15)
C5 N21 N22 N23 0.0(3)
C5 N21 N22 N25 179.5(2)
N21 N22 N23 N24 -0.1(3)
N25 N22 N23 N24 -179.6(2)
N22 N23 N24 C5 0.2(2)
N22 N23 N24 Zn1 -175.86(13)
C6 N26 N27 N28 -0.6(3)
C6 N26 N27 N30 -177.1(2)
N26 N27 N28 N29 0.5(3)
N30 N27 N28 N29 177.0(2)
N27 N28 N29 C6 -0.2(3)
N27 N28 N29 Zn1 173.99(15)
N2 N1 C1 N4 -1.3(3)
N3 N4 C1 N1 1.3(3)
Zn1 N4 C1 N1 -170.19(18)
N7 N6 C2 N9 0.6(3)
N8 N9 C2 N6 -0.5(3)
Zn1 N9 C2 N6 -175.74(16)
N12 N11 C3 N14 1.1(3)
N13 N14 C3 N11 -1.4(3)
Zn1 N14 C3 N11 -179.77(17)
N17 N16 C4 N19 -0.6(3)
N18 N19 C4 N16 0.6(3)
Zn1 N19 C4 N16 171.67(17)
N22 N21 C5 N24 0.1(3)
N23 N24 C5 N21 -0.2(3)
Zn1 N24 C5 N21 175.17(16)
N27 N26 C6 N29 0.5(3)
N28 N29 C6 N26 -0.2(3)
Zn1 N29 C6 N26 -173.13(18)
C8 N31 N32 N33 0.1(3)
C8 N31 N32 N35 176.7(3)
N31 N32 N33 N34 -0.9(3)
N35 N32 N33 N34 -177.7(3)
N32 N33 N34 C8 1.3(3)
N32 N31 C8 N34 0.8(4)
N33 N34 C8 N31 -1.4(4)
C7 N36 N37 N38 -0.1(3)
C7 N36 N37 N40 -179.9(3)
N36 N37 N38 N39 0.5(3)
N40 N37 N38 N39 -179.7(3)
N37 N38 N39 C7 -0.7(3)
N37 N36 C7 N39 -0.3(3)
N38 N39 C7 N36 0.7(4)
